data_7057021
loop_
_publ_author_name
'Pan, Yangdan'
'Zhang, Haifeng'
'Qin, Yaru'
'Ge, Yu'
'Cui, Yanfeng'
'Li, Yahong'
'Liu, Wei'
'Dong, Yaping'

_publ_section_title
;
 Eight homodinuclear lanthanide complexes prepared from a quinoline based
 ligand: structural diversity and single-molecule magnetism behaviour
;
_journal_issue 7
_journal_name_full 'New Journal of Chemistry'
_journal_page_first 5153
_journal_paper_doi 10.1039/C7NJ04622G
_journal_volume 42
_journal_year 2018
_chemical_formula_moiety 'C36 H32 Eu2 N8 O17'
_chemical_formula_sum 'C36 H32 Eu2 N8 O17'
_chemical_formula_weight 1152.64
_space_group_crystal_system monoclinic
_space_group_IT_number 14
_space_group_name_Hall '-P 2ybc'
_space_group_name_H-M_alt 'P 1 21/c 1'
_symmetry_space_group_name_Hall '-P 2ybc'
_symmetry_space_group_name_H-M 'P 1 21/c 1'
_atom_sites_solution_hydrogens mixed
_atom_sites_solution_primary direct
_audit_creation_date 2018-01-20
_audit_creation_method
;
Olex2 1.2
(compiled 2017.08.10 svn.r3458 for OlexSys, GUI svn.r5381)
;
_audit_update_record
;
2018-02-01 deposited with the CCDC.
2018-02-13 downloaded from the CCDC.
;
_cell_angle_alpha 90
_cell_angle_beta 111.143(7)
_cell_angle_gamma 90
_cell_formula_units_Z 4
_cell_length_a 16.664(4)
_cell_length_b 21.339(5)
_cell_length_c 13.994(4)
_cell_measurement_reflns_used 8986
_cell_measurement_temperature 296.15
_cell_measurement_theta_max 23.51
_cell_measurement_theta_min 2.32
_cell_volume 4641(2)
_computing_cell_refinement 'SAINT v8.37A (Bruker, 2015)'
_computing_data_collection 'SAINT v8.37A (Bruker, 2015)'
_computing_data_reduction 'SAINT v8.37A (Bruker, 2015)'
_computing_molecular_graphics 'Olex2 (Dolomanov et al., 2009)'
_computing_publication_material 'Olex2 (Dolomanov et al., 2009)'
_computing_structure_refinement 'ShelXL (Sheldrick, 2015)'
_computing_structure_solution 'SIR2004 (Burla et al., 2007)'
_diffrn_ambient_temperature 296.15
_diffrn_measured_fraction_theta_full 0.996
_diffrn_measured_fraction_theta_max 0.996
_diffrn_measurement_device_type 'Bruker APEX-II CCD'
_diffrn_measurement_method '\f and \w scans'
_diffrn_radiation_type MoK\a
_diffrn_radiation_wavelength 0.71073
_diffrn_reflns_av_R_equivalents 0.1461
_diffrn_reflns_av_unetI/netI 0.1050
_diffrn_reflns_Laue_measured_fraction_full 0.996
_diffrn_reflns_Laue_measured_fraction_max 0.996
_diffrn_reflns_limit_h_max 19
_diffrn_reflns_limit_h_min -19
_diffrn_reflns_limit_k_max 24
_diffrn_reflns_limit_k_min -25
_diffrn_reflns_limit_l_max 16
_diffrn_reflns_limit_l_min -15
_diffrn_reflns_number 43722
_diffrn_reflns_point_group_measured_fraction_full 0.996
_diffrn_reflns_point_group_measured_fraction_max 0.996
_diffrn_reflns_theta_full 25.000
_diffrn_reflns_theta_max 25.000
_diffrn_reflns_theta_min 2.315
_diffrn_standards_number 0
_exptl_absorpt_coefficient_mu 2.753
_exptl_absorpt_correction_T_max 0.7456
_exptl_absorpt_correction_T_min 0.5944
_exptl_absorpt_correction_type multi-scan
_exptl_absorpt_process_details
;
SADABS-2014/5 (Bruker,2014/5) was used for absorption correction.
wR2(int) was 0.1659 before and 0.0689 after correction.
The Ratio of minimum to maximum transmission is 0.7972.
The \l/2 correction factor is Not present.
;
_exptl_crystal_colour 'clear yellowish yellow'
_exptl_crystal_colour_lustre clear
_exptl_crystal_colour_modifier yellowish
_exptl_crystal_colour_primary yellow
_exptl_crystal_density_diffrn 1.650
_exptl_crystal_description block
_exptl_crystal_F_000 2264
_exptl_crystal_size_max 0.1
_exptl_crystal_size_mid 0.1
_exptl_crystal_size_min 0.1
_platon_squeeze_details
;
TITL b170528d_0P 1 21/c 1   R = 0.07
CELL   16.6640   21.3390   13.9940     90.00    111.14     90.00
SPGR P21/c
# Solvent Accessible Volume =       848
# Electrons Found in S.A.V. =       268
# Note: Atoms in Void as Cxxx and Qxxx all others
C101 0.284 0.543 0.065 !       4.46 eA-3
C102 0.880 0.883 0.283 !       3.20 eA-3
C103 0.756 0.018 0.407 !       3.11 eA-3
C104 0.943 0.889 0.324 !       2.94 eA-3
C105 0.173 0.362 0.257 !       2.87 eA-3
C106 0.864 0.013 0.504 !       2.66 eA-3
C107 0.194 0.953 0.473 !       2.65 eA-3
C108 0.921 0.929 0.342 !       2.27 eA-3
C109 0.198 0.329 0.281 !       2.17 eA-3
C110 0.858 0.028 0.392 !       2.10 eA-3
C111 0.197 0.488 0.051 !       2.05 eA-3
Q112 0.092 0.348 0.317 !       1.99 eA-3
C113 0.869 0.819 0.232 !       1.89 eA-3
C114 0.184 0.542 0.143 !       1.87 eA-3
C115 0.849 0.978 0.407 !       1.86 eA-3
C116 0.860 0.938 0.315 !       1.85 eA-3
Q117 0.392 0.123 0.272 !       1.81 eA-3
C118 0.084 0.477 0.043 !       1.71 eA-3
C119 0.113 0.365 0.274 !       1.67 eA-3
Q120 0.124 0.085 0.151 !       1.67 eA-3
Q121 0.284 0.928 0.252 !       1.63 eA-3
Q122 0.644 0.054 0.407 !       1.61 eA-3
C123 0.104 0.428 0.249 !       1.61 eA-3
C124 0.967 0.470 0.061 !       1.60 eA-3
C125 0.775 0.843 0.284 !       1.60 eA-3
Q126 0.561 0.492 0.255 !       1.59 eA-3
C127 0.788 0.996 0.359 !       1.59 eA-3
C128 0.168 0.570 0.092 !       1.57 eA-3
Q129 0.181 1.002 0.410 !       1.56 eA-3
Q130 0.688 0.612 0.328 !       1.55 eA-3
C131 0.847 0.096 0.345 !       1.53 eA-3
C132 0.151 0.375 0.095 !       1.53 eA-3
Q133 0.748 0.484 0.263 !       1.51 eA-3
C134 0.961 0.921 0.298 !       1.50 eA-3
Q135 0.420 0.860 0.311 !       1.48 eA-3
Q136 0.128 0.568 0.283 !       1.46 eA-3
C137 0.952 0.023 0.478 !       1.45 eA-3
C138 0.206 0.421 0.217 !       1.44 eA-3
Q139 0.142 0.421 0.043 !       1.43 eA-3
C140 0.750 0.897 0.297 !       1.42 eA-3
Q141 0.143 0.133 0.185 !       1.41 eA-3
C142 0.132 0.396 0.326 !       1.41 eA-3
C143 0.824 0.907 0.200 !       1.41 eA-3
Q144 0.249 0.915 0.081 !       1.38 eA-3
C145 0.115 0.423 0.081 !       1.38 eA-3
C146 0.921 0.465 0.065 !       1.38 eA-3
C147 0.131 0.035 0.500 !       1.38 eA-3
Q148 0.656 0.351 0.387 !       1.38 eA-3
Q149 0.281 0.476 0.157 !       1.37 eA-3
C150 0.866 0.897 0.321 !       1.37 eA-3
C151 0.175 0.422 0.124 !       1.37 eA-3
Q152 0.019 0.012 0.388 !       1.37 eA-3
C153 0.838 0.843 0.334 !       1.37 eA-3
Q154 0.868 0.821 0.167 !       1.35 eA-3
Q155 0.861 0.594 0.103 !       1.34 eA-3
Q156 0.109 0.584 0.207 !       1.33 eA-3
Q157 0.084 0.883 0.405 !       1.33 eA-3
C158 0.913 0.843 0.297 !       1.32 eA-3
Q159 0.722 0.854 0.314 !       1.32 eA-3
C160 0.967 0.930 0.426 !       1.31 eA-3
C161 0.220 0.390 0.137 !       1.31 eA-3
Q162 0.374 0.116 0.153 !       1.31 eA-3
Q163 0.710 0.468 0.049 !       1.29 eA-3
C164 0.921 0.413 0.050 !       1.29 eA-3
Q165 0.646 0.446 0.295 !       1.29 eA-3
Q166 0.549 0.162 0.017 !       1.28 eA-3
Q167 0.185 0.758 0.442 !       1.28 eA-3
Q168 0.021 0.595 0.064 !       1.27 eA-3
Q169 0.763 0.237 0.329 !       1.27 eA-3
Q170 0.730 0.670 0.364 !       1.27 eA-3
Q171 0.142 0.985 0.106 !       1.27 eA-3
Q172 0.941 0.820 0.481 !       1.26 eA-3
C173 0.648 0.096 0.294 !       1.26 eA-3
Q174 0.183 0.963 0.050 !       1.26 eA-3
C175 0.986 0.396 0.155 !       1.26 eA-3
Q176 0.323 0.805 0.076 !       1.26 eA-3
Q177 0.506 0.266 0.080 !       1.25 eA-3
C178 0.110 0.491 0.170 !       1.25 eA-3
C179 0.989 0.943 0.357 !       1.24 eA-3
Q180 0.876 0.132 0.309 !       1.24 eA-3
Q181 0.056 0.096 0.404 !       1.23 eA-3
Q182 0.323 0.353 0.342 !       1.23 eA-3
Q183 0.167 0.165 0.468 !       1.23 eA-3
Q184 0.833 0.835 0.532 !       1.23 eA-3
Q185 0.970 0.440 0.173 !       1.22 eA-3
C186 0.780 0.095 0.346 !       1.22 eA-3
Q187 0.511 0.567 0.423 !       1.22 eA-3
Q188 0.365 0.405 0.201 !       1.22 eA-3
C189 0.910 0.008 0.423 !       1.21 eA-3
Q190 0.311 0.205 0.223 !       1.20 eA-3
Q191 0.107 0.969 0.218 !       1.20 eA-3
Q192 0.764 0.414 0.082 !       1.20 eA-3
Q193 0.216 0.425 0.441 !       1.20 eA-3
Q194 0.200 0.015 0.173 !       1.20 eA-3
Q195 0.786 0.845 0.108 !       1.20 eA-3
C196 0.888 0.066 0.406 !       1.20 eA-3
Q197 0.963 0.579 0.280 !       1.20 eA-3
Q198 0.938 0.228 0.172 !       1.19 eA-3
Q199 0.319 0.658 0.325 !       1.19 eA-3
;
_refine_diff_density_max 1.119
_refine_diff_density_min -1.104
_refine_diff_density_rms 0.158
_refine_ls_extinction_method none
_refine_ls_goodness_of_fit_ref 1.017
_refine_ls_hydrogen_treatment mixed
_refine_ls_matrix_type full
_refine_ls_number_parameters 594
_refine_ls_number_reflns 8165
_refine_ls_number_restraints 1206
_refine_ls_restrained_S_all 0.991
_refine_ls_R_factor_all 0.1102
_refine_ls_R_factor_gt 0.0595
_refine_ls_shift/su_max 0.001
_refine_ls_shift/su_mean 0.000
_refine_ls_structure_factor_coef Fsqd
_refine_ls_weighting_details 'w=1/[\s^2^(Fo^2^)+(0.0637P)^2^] where P=(Fo^2^+2Fc^2^)/3'
_refine_ls_weighting_scheme calc
_refine_ls_wR_factor_gt 0.1192
_refine_ls_wR_factor_ref 0.1303
_reflns_Friedel_coverage 0.000
_reflns_number_gt 5166
_reflns_number_total 8165
_reflns_threshold_expression 'I > 2\s(I)'
_cod_data_source_file c7nj04622g2.cif
_cod_data_source_block b170528d_0ma_pl_sq
_cod_depositor_comments 'Adding full bibliography for 7057018--7057025.cif.'
_cod_database_code 7057021
_shelx_shelxl_version_number 2014/7
_shelx_space_group_comment
;
The symmetry employed for this shelxl refinement is uniquely defined
by the following loop, which should always be used as a source of
symmetry information in preference to the above space-group names.
They are only intended as comments.
;
_shelx_estimated_absorpt_t_max 0.770
_shelx_estimated_absorpt_t_min 0.770
_olex2_refinement_description
;
1. Fixed Uiso
 At 1.2 times of:
  All C(H) groups, All C(H,H) groups
 At 1.5 times of:
  All C(H,H,H) groups, All O(H,H) groups
2. Restrained distances
 H12A-O12
 0.85 with sigma of 0.02
 H12B-O12
 0.85 with sigma of 0.02
 H12A-H12B
 1.4 with sigma of 0.02
 H12B-O4
 2.1 with sigma of 0.02
 O5-H12A_$1
 2.1 with sigma of 0.02
 Eu2-H12B
 2.9 with sigma of 0.02
 O1-N1
 1.25 with sigma of 0.02
3. Rigid bond restraints
 O6, N3
 with sigma for 1-2 distances of 0.02 and sigma for 1-3 distances of 0.01
 N6, C7
 with sigma for 1-2 distances of 0.02 and sigma for 1-3 distances of 0.01
 Eu1, O4
 with sigma for 1-2 distances of 0.01 and sigma for 1-3 distances of 0.005
 Eu1, O8
 with sigma for 1-2 distances of 0.01 and sigma for 1-3 distances of 0.005
 Eu1, N2
 with sigma for 1-2 distances of 0.01 and sigma for 1-3 distances of 0.005
4. Uiso/Uaniso restraints and constraints
Eu1 \\sim O1: within 2A with sigma of 0.02 and sigma for terminal atoms of 0.01
Eu1 \\sim O6: within 2A with sigma of 0.02 and sigma for terminal atoms of 0.01
Eu1 \\sim N1: within 2A with sigma of 0.02 and sigma for terminal atoms of 0.01
C1 \\sim C2 \\sim C3 \\sim C4 \\sim C5 \\sim C6 \\sim C7 \\sim C8 \\sim C9
\\sim C10 \\sim C11 \\sim C12 \\sim C13 \\sim C14 \\sim C15 \\sim C16 \\sim C17
\\sim C18 \\sim C19 \\sim C20 \\sim C21 \\sim C22 \\sim C23 \\sim C24 \\sim C25
\\sim C26 \\sim C27 \\sim C28 \\sim C29 \\sim C30 \\sim C31 \\sim C32 \\sim C33
\\sim C34 \\sim C35 \\sim C36: within 3.8A with sigma of 0.01 and sigma for
terminal atoms of 0.02
O1 \\sim O2 \\sim O3 \\sim O4 \\sim O5 \\sim O6 \\sim O7 \\sim O8 \\sim O9
\\sim O10 \\sim O11 \\sim O12 \\sim O13 \\sim O14 \\sim O15 \\sim O16 \\sim O17
\\sim O2A \\sim O9A: within 3.8A with sigma of 0.01 and sigma for terminal
atoms of 0.02
Uanis(O15) \\sim Ueq, Uanis(O9) \\sim Ueq, Uanis(O9A) \\sim Ueq, Uanis(N2)
\\sim Ueq, Uanis(O2) \\sim Ueq, Uanis(N1) \\sim Ueq, Uanis(O2A) \\sim Ueq,
Uanis(C33) \\sim Ueq: with sigma of 0.004 and sigma for terminal atoms of 0.008
5. Others
 Fixed Sof: O2(0.47) O9(0.47) O2A(0.53) O9A(0.53)
6.a Secondary CH2 refined with riding coordinates:
 C11(H11A,H11B), C29(H29A,H29B)
6.b Aromatic/amide H refined with riding coordinates:
 C1(H1), C2(H2), C3(H3), C4(H4), C8(H8), C9(H9), C10(H10), C13(H13), C14(H14),
 C15(H15), C19(H19), C20(H20), C21(H21), C24(H24), C25(H25), C26(H26), C28(H28),
  C33(H33), C34(H34), C35(H35)
6.c Idealised Me refined as rotating group:
 C18(H18A,H18B,H18C), C36(H36A,H36B,H36C)
;
_platon_squeeze_void_probe_radius 1.20
_olex2_submission_special_instructions 'No special instructions were received'

loop_
_space_group_symop_operation_xyz
'x, y, z'
'-x, y+1/2, -z+1/2'
'-x, -y, -z'
'x, -y-1/2, z-1/2'

loop_
_atom_site_label
_atom_site_type_symbol
_atom_site_fract_x
_atom_site_fract_y
_atom_site_fract_z
_atom_site_U_iso_or_equiv
_atom_site_adp_type
_atom_site_occupancy
_atom_site_site_symmetry_order
_atom_site_calc_flag
_atom_site_refinement_flags_posn
_atom_site_refinement_flags_adp
_atom_site_refinement_flags_occupancy
_atom_site_disorder_assembly
_atom_site_disorder_group
Eu1 Eu 0.32333(3) 0.36653(2) 0.72899(4) 0.03203(15) Uani 1 1 d . U . . .
Eu2 Eu 0.25843(3) 0.54276(2) 0.69571(3) 0.02814(14) Uani 1 1 d D . . . .
O1 O 0.3613(4) 0.2648(3) 0.8232(6) 0.0590(16) Uani 1 1 d D U . . .
O2 O 0.3841(11) 0.1772(8) 0.7384(13) 0.062(4) Uani 0.47 1 d . U P A 1
O3 O 0.3739(4) 0.2655(3) 0.6760(6) 0.0592(16) Uani 1 1 d . U . . .
O4 O 0.4127(4) 0.4066(3) 0.9056(5) 0.0573(16) Uani 1 1 d D U . . .
O5 O 0.5493(6) 0.4265(5) 0.9481(7) 0.096(3) Uani 1 1 d D U . . .
O6 O 0.4829(4) 0.3645(3) 0.8190(6) 0.0564(16) Uani 1 1 d . U . . .
O7 O 0.1924(4) 0.2979(3) 0.6493(6) 0.0574(16) Uani 1 1 d . U . . .
O8 O 0.2297(4) 0.3556(3) 0.5451(5) 0.0551(15) Uani 1 1 d . U . . .
O9 O 0.1212(12) 0.3047(9) 0.4684(14) 0.064(5) Uani 0.47 1 d . U P B 1
O10 O 0.2546(4) 0.3538(3) 0.8644(5) 0.0470(15) Uani 1 1 d . U . . .
O11 O 0.2126(3) 0.4377(3) 0.7179(4) 0.0338(13) Uani 1 1 d . U . . .
O12 O 0.3077(4) 0.5255(3) 0.8778(5) 0.0506(18) Uani 1 1 d D U . . .
H12A H 0.331(2) 0.547(3) 0.936(4) 0.076 Uiso 1 1 d DR . . . .
H12B H 0.337(5) 0.489(2) 0.897(2) 0.076 Uiso 1 1 d DR . . . .
O13 O 0.1727(4) 0.5145(3) 0.5182(5) 0.0405(14) Uani 1 1 d . U . . .
O14 O 0.2977(4) 0.5483(3) 0.5344(5) 0.0441(15) Uani 1 1 d . U . . .
O15 O 0.2077(4) 0.5230(4) 0.3841(6) 0.066(2) Uani 1 1 d . U . . .
O16 O 0.3674(3) 0.4697(3) 0.7155(5) 0.0363(13) Uani 1 1 d . U . . .
O17 O 0.3985(4) 0.3880(3) 0.5957(5) 0.0453(14) Uani 1 1 d . U . . .
N1 N 0.3808(6) 0.2364(5) 0.7558(8) 0.064(3) Uani 1 1 d D U . . .
N2 N 0.1828(6) 0.3135(5) 0.5606(8) 0.060(2) Uani 1 1 d . U . . .
N3 N 0.4842(6) 0.3985(5) 0.8944(7) 0.070(3) Uani 1 1 d . U . . .
N4 N 0.2265(5) 0.5271(4) 0.4769(6) 0.044(2) Uani 1 1 d . . . . .
N5 N 0.3970(4) 0.6025(4) 0.7514(6) 0.0380(19) Uani 1 1 d . . . . .
N6 N 0.2498(5) 0.6621(4) 0.6190(6) 0.042(2) Uani 1 1 d . U . . .
N7 N 0.1007(4) 0.5496(3) 0.6742(5) 0.0335(18) Uani 1 1 d . . . . .
N8 N 0.1984(5) 0.6449(4) 0.7910(6) 0.045(2) Uani 1 1 d . . . . .
C1 C 0.1056(7) 0.6615(6) 0.5017(8) 0.0588(18) Uani 1 1 d . U . . .
H1 H 0.1061 0.6179 0.5035 0.071 Uiso 1 1 calc R . . . .
C2 C 0.0313(7) 0.6929(6) 0.4434(9) 0.066(2) Uani 1 1 d . U . . .
H2 H -0.0175 0.6707 0.4044 0.079 Uiso 1 1 calc R . . . .
C3 C 0.0308(8) 0.7591(6) 0.4439(9) 0.067(2) Uani 1 1 d . U . . .
H3 H -0.0203 0.7798 0.4078 0.081 Uiso 1 1 calc R . . . .
C4 C 0.0995(8) 0.7927(6) 0.4932(9) 0.067(2) Uani 1 1 d . U . . .
H4 H 0.0966 0.8362 0.4899 0.080 Uiso 1 1 calc R . . . .
C5 C 0.1803(8) 0.7620(6) 0.5529(9) 0.0622(18) Uani 1 1 d . U . . .
C6 C 0.1793(7) 0.6947(5) 0.5576(8) 0.0565(16) Uani 1 1 d . U . . .
C7 C 0.3225(7) 0.6935(5) 0.6665(9) 0.0560(17) Uani 1 1 d . U . . .
C8 C 0.3285(7) 0.7602(5) 0.6579(9) 0.0610(18) Uani 1 1 d . U . . .
H8 H 0.3806 0.7808 0.6891 0.073 Uiso 1 1 calc R . . . .
C9 C 0.2556(7) 0.7928(5) 0.6026(8) 0.0631(18) Uani 1 1 d . U . . .
H9 H 0.2575 0.8363 0.5990 0.076 Uiso 1 1 calc R . . . .
C10 C 0.4005(7) 0.6604(5) 0.7280(8) 0.0542(18) Uani 1 1 d . U . . .
H10 H 0.4530 0.6813 0.7503 0.065 Uiso 1 1 calc R . . . .
C11 C 0.4779(6) 0.5712(5) 0.8097(8) 0.0501(19) Uani 1 1 d . U . . .
H11A H 0.4727 0.5491 0.8678 0.060 Uiso 1 1 calc R . . . .
H11B H 0.5239 0.6017 0.8351 0.060 Uiso 1 1 calc R . . . .
C12 C 0.4977(6) 0.5250(5) 0.7379(8) 0.0467(18) Uani 1 1 d . U . . .
C13 C 0.5704(6) 0.5314(5) 0.7129(8) 0.052(2) Uani 1 1 d . U . . .
H13 H 0.6083 0.5642 0.7406 0.063 Uiso 1 1 calc R . . . .
C14 C 0.5871(6) 0.4908(5) 0.6492(9) 0.057(2) Uani 1 1 d . U . . .
H14 H 0.6367 0.4957 0.6341 0.069 Uiso 1 1 calc R . . . .
C15 C 0.5320(6) 0.4420(5) 0.6059(9) 0.055(2) Uani 1 1 d . U . . .
H15 H 0.5437 0.4136 0.5623 0.066 Uiso 1 1 calc R . . . .
C16 C 0.4571(6) 0.4368(5) 0.6303(8) 0.0471(19) Uani 1 1 d . U . . .
C17 C 0.4389(6) 0.4785(5) 0.6927(8) 0.0428(18) Uani 1 1 d . U . . .
C18 C 0.4057(7) 0.3471(5) 0.5161(9) 0.066(3) Uani 1 1 d . U . . .
H18A H 0.4580 0.3234 0.5427 0.099 Uiso 1 1 calc GR . . . .
H18B H 0.4064 0.3719 0.4591 0.099 Uiso 1 1 calc GR . . . .
H18C H 0.3575 0.3190 0.4937 0.099 Uiso 1 1 calc GR . . . .
C19 C 0.3471(8) 0.7952(6) 0.9372(9) 0.073(2) Uani 1 1 d . U . . .
H19 H 0.3812 0.8288 0.9706 0.087 Uiso 1 1 calc R . . . .
C20 C 0.3850(8) 0.7354(6) 0.9531(9) 0.069(2) Uani 1 1 d . U . . .
H20 H 0.4422 0.7293 0.9949 0.083 Uiso 1 1 calc R . . . .
C21 C 0.3323(7) 0.6858(5) 0.9031(8) 0.0610(18) Uani 1 1 d . U . . .
H21 H 0.3547 0.6454 0.9118 0.073 Uiso 1 1 calc R . . . .
C22 C 0.2478(7) 0.6953(5) 0.8411(9) 0.0580(17) Uani 1 1 d . U . . .
C23 C 0.2109(8) 0.7560(5) 0.8286(9) 0.0625(17) Uani 1 1 d . U . . .
C24 C 0.2688(8) 0.8069(6) 0.8797(9) 0.070(2) Uani 1 1 d . U . . .
H24 H 0.2490 0.8481 0.8707 0.084 Uiso 1 1 calc R . . . .
C25 C 0.1276(7) 0.7620(6) 0.7728(8) 0.0631(18) Uani 1 1 d . U . . .
H25 H 0.1039 0.8020 0.7639 0.076 Uiso 1 1 calc R . . . .
C26 C 0.0735(8) 0.7120(5) 0.7267(8) 0.0617(18) Uani 1 1 d . U . . .
H26 H 0.0151 0.7172 0.6899 0.074 Uiso 1 1 calc R . . . .
C27 C 0.1143(8) 0.6530(5) 0.7400(9) 0.0556(18) Uani 1 1 d . U . . .
C28 C 0.0658(7) 0.5990(5) 0.6909(8) 0.0519(18) Uani 1 1 d . U . . .
H28 H 0.0062 0.6003 0.6704 0.062 Uiso 1 1 calc R . . . .
C29 C 0.0477(6) 0.4934(4) 0.6371(7) 0.0414(18) Uani 1 1 d . U . . .
H29A H 0.0581 0.4762 0.5784 0.050 Uiso 1 1 calc R . . . .
H29B H -0.0127 0.5041 0.6160 0.050 Uiso 1 1 calc R . . . .
C30 C 0.0703(6) 0.4467(4) 0.7203(7) 0.0394(17) Uani 1 1 d . U . . .
C31 C 0.1517(5) 0.4213(4) 0.7574(7) 0.0340(17) Uani 1 1 d . U . . .
C32 C 0.1740(6) 0.3786(4) 0.8369(7) 0.0388(18) Uani 1 1 d . U . . .
C33 C 0.1107(6) 0.3611(5) 0.8788(7) 0.0420(19) Uani 1 1 d . U . . .
H33 H 0.1232 0.3302 0.9288 0.050 Uiso 1 1 calc R . . . .
C34 C 0.0328(6) 0.3892(5) 0.8462(8) 0.0464(19) Uani 1 1 d . U . . .
H34 H -0.0061 0.3803 0.8781 0.056 Uiso 1 1 calc R . . . .
C35 C 0.0112(6) 0.4306(5) 0.7664(7) 0.0437(19) Uani 1 1 d . U . . .
H35 H -0.0434 0.4484 0.7424 0.052 Uiso 1 1 calc R . . . .
C36 C 0.2874(7) 0.3215(5) 0.9616(8) 0.062(3) Uani 1 1 d . U . . .
H36A H 0.2592 0.2817 0.9556 0.093 Uiso 1 1 calc GR . . . .
H36B H 0.2765 0.3462 1.0129 0.093 Uiso 1 1 calc GR . . . .
H36C H 0.3482 0.3151 0.9807 0.093 Uiso 1 1 calc GR . . . .
O2A O 0.4228(9) 0.1862(7) 0.7939(12) 0.060(4) Uani 0.53 1 d . U P A 2
O9A O 0.1303(11) 0.2769(8) 0.4990(12) 0.061(4) Uani 0.53 1 d . U P B 2

loop_
_atom_site_aniso_label
_atom_site_aniso_U_11
_atom_site_aniso_U_22
_atom_site_aniso_U_33
_atom_site_aniso_U_23
_atom_site_aniso_U_13
_atom_site_aniso_U_12
Eu1 0.0327(3) 0.0216(3) 0.0426(3) -0.0012(2) 0.0146(2) 0.0015(2)
Eu2 0.0272(2) 0.0249(3) 0.0341(3) 0.0031(2) 0.01319(19) 0.00303(19)
O1 0.069(3) 0.048(3) 0.068(3) 0.007(3) 0.034(3) 0.010(3)
O2 0.072(7) 0.042(6) 0.065(7) -0.012(5) 0.018(5) 0.010(5)
O3 0.063(3) 0.048(3) 0.073(3) -0.010(3) 0.033(3) 0.008(3)
O4 0.055(3) 0.055(3) 0.057(3) 0.001(3) 0.014(3) -0.001(3)
O5 0.074(5) 0.109(7) 0.080(6) -0.002(5) -0.004(5) -0.015(5)
O6 0.051(3) 0.050(3) 0.067(4) 0.003(3) 0.020(3) 0.007(3)
O7 0.053(3) 0.046(3) 0.073(3) -0.008(3) 0.023(3) -0.007(3)
O8 0.054(3) 0.053(3) 0.058(3) -0.007(3) 0.020(3) 0.001(3)
O9 0.060(6) 0.058(7) 0.065(7) -0.005(6) 0.011(5) -0.003(6)
O10 0.050(3) 0.045(4) 0.053(3) 0.012(3) 0.027(3) 0.008(3)
O11 0.032(2) 0.031(3) 0.043(3) 0.005(2) 0.018(2) 0.004(2)
O12 0.062(4) 0.044(4) 0.039(4) -0.010(3) 0.009(3) -0.007(3)
O13 0.038(3) 0.047(3) 0.044(3) 0.000(3) 0.024(3) 0.002(3)
O14 0.039(3) 0.051(4) 0.047(3) 0.003(3) 0.021(3) 0.000(3)
O15 0.060(4) 0.100(5) 0.044(4) -0.002(4) 0.025(3) 0.001(4)
O16 0.034(2) 0.035(3) 0.047(3) 0.001(2) 0.022(2) 0.003(2)
O17 0.046(3) 0.042(3) 0.059(3) -0.014(3) 0.033(3) -0.004(3)
N1 0.067(4) 0.060(4) 0.071(4) 0.004(3) 0.032(3) 0.003(3)
N2 0.058(4) 0.060(4) 0.063(4) -0.016(3) 0.021(3) 0.002(3)
N3 0.043(6) 0.092(9) 0.052(6) 0.018(6) -0.011(5) -0.013(6)
N4 0.037(5) 0.057(6) 0.036(5) -0.005(4) 0.008(4) 0.017(4)
N5 0.043(5) 0.030(5) 0.049(5) -0.004(4) 0.026(4) 0.003(4)
N6 0.047(5) 0.031(5) 0.058(6) 0.015(4) 0.030(4) 0.009(4)
N7 0.031(4) 0.034(5) 0.036(5) 0.006(4) 0.012(3) 0.006(3)
N8 0.059(6) 0.036(6) 0.052(6) 0.006(4) 0.033(5) 0.009(4)
C1 0.078(3) 0.049(3) 0.065(3) 0.016(3) 0.045(3) 0.020(3)
C2 0.080(4) 0.059(4) 0.072(4) 0.013(4) 0.043(4) 0.025(4)
C3 0.083(4) 0.055(4) 0.074(4) 0.016(4) 0.042(4) 0.024(4)
C4 0.088(4) 0.050(4) 0.073(4) 0.017(4) 0.042(4) 0.021(3)
C5 0.083(3) 0.050(3) 0.068(3) 0.013(3) 0.045(3) 0.017(3)
C6 0.079(3) 0.045(3) 0.065(3) 0.011(3) 0.049(3) 0.016(3)
C7 0.078(3) 0.042(3) 0.065(3) 0.005(3) 0.047(3) 0.013(3)
C8 0.083(3) 0.045(3) 0.072(3) 0.009(3) 0.048(3) 0.006(3)
C9 0.086(3) 0.046(3) 0.072(3) 0.011(3) 0.046(3) 0.011(3)
C10 0.072(3) 0.040(3) 0.066(3) 0.004(3) 0.042(3) 0.002(3)
C11 0.052(3) 0.040(4) 0.068(4) -0.001(3) 0.033(3) -0.001(3)
C12 0.044(3) 0.037(4) 0.071(4) -0.007(3) 0.035(3) -0.001(3)
C13 0.046(4) 0.042(4) 0.080(4) -0.007(4) 0.036(3) -0.003(3)
C14 0.052(4) 0.050(4) 0.083(4) -0.009(4) 0.040(3) -0.006(3)
C15 0.052(4) 0.046(4) 0.082(4) -0.016(4) 0.041(4) -0.002(3)
C16 0.045(3) 0.038(4) 0.072(4) -0.007(3) 0.037(3) -0.001(3)
C17 0.040(3) 0.037(4) 0.067(4) -0.004(3) 0.039(3) 0.000(3)
C18 0.080(7) 0.053(7) 0.081(7) -0.024(6) 0.047(6) -0.010(5)
C19 0.098(4) 0.054(4) 0.080(4) 0.000(4) 0.050(4) -0.002(4)
C20 0.093(4) 0.052(4) 0.075(4) -0.004(4) 0.046(4) -0.004(4)
C21 0.086(3) 0.046(3) 0.068(3) 0.001(3) 0.048(3) 0.001(3)
C22 0.083(3) 0.044(3) 0.066(3) 0.001(3) 0.050(3) 0.009(3)
C23 0.087(3) 0.048(3) 0.070(3) 0.001(3) 0.049(3) 0.007(3)
C24 0.097(4) 0.052(4) 0.076(4) 0.001(3) 0.048(3) 0.008(3)
C25 0.089(3) 0.048(3) 0.070(3) 0.008(3) 0.051(3) 0.016(3)
C26 0.083(3) 0.052(3) 0.067(3) 0.006(3) 0.048(3) 0.021(3)
C27 0.076(3) 0.043(3) 0.065(3) 0.005(3) 0.046(3) 0.018(3)
C28 0.065(3) 0.047(4) 0.058(3) 0.010(3) 0.040(3) 0.014(3)
C29 0.043(3) 0.039(4) 0.050(4) 0.005(3) 0.026(3) 0.005(3)
C30 0.042(3) 0.037(4) 0.047(4) 0.003(3) 0.025(3) 0.001(3)
C31 0.038(3) 0.033(4) 0.041(4) 0.000(3) 0.026(3) 0.003(3)
C32 0.041(3) 0.038(4) 0.049(4) 0.004(3) 0.030(3) 0.000(3)
C33 0.044(3) 0.043(3) 0.047(3) 0.009(3) 0.026(2) -0.003(3)
C34 0.046(4) 0.046(4) 0.052(4) 0.006(3) 0.024(3) -0.003(3)
C35 0.039(3) 0.045(4) 0.054(4) 0.008(3) 0.024(3) 0.001(3)
C36 0.071(6) 0.060(7) 0.055(6) 0.032(5) 0.023(5) 0.018(5)
O2A 0.063(6) 0.050(6) 0.070(6) 0.014(5) 0.028(5) 0.016(5)
O9A 0.060(6) 0.053(7) 0.061(6) -0.018(5) 0.012(5) -0.007(5)

loop_
_atom_type_symbol
_atom_type_description
_atom_type_scat_dispersion_real
_atom_type_scat_dispersion_imag
_atom_type_scat_source
C C 0.0033 0.0016 'International Tables Vol C Tables 4.2.6.8 and 6.1.1.4'
H H 0.0000 0.0000 'International Tables Vol C Tables 4.2.6.8 and 6.1.1.4'
Eu Eu -0.1578 3.6682 'International Tables Vol C Tables 4.2.6.8 and 6.1.1.4'
N N 0.0061 0.0033 'International Tables Vol C Tables 4.2.6.8 and 6.1.1.4'
O O 0.0106 0.0060 'International Tables Vol C Tables 4.2.6.8 and 6.1.1.4'

loop_
_geom_angle_atom_site_label_1
_geom_angle_atom_site_label_2
_geom_angle_atom_site_label_3
_geom_angle
O1 Eu1 O3 50.6(2)
O1 Eu1 O4 80.3(2)
O1 Eu1 O7 75.1(2)
O1 Eu1 O10 67.2(2)
O1 Eu1 O17 115.5(2)
O1 Eu1 N1 25.4(2)
O1 Eu1 N2 93.8(3)
O3 Eu1 O4 115.8(2)
O3 Eu1 O7 72.6(2)
O3 Eu1 O10 114.4(2)
O3 Eu1 O17 69.3(2)
O3 Eu1 N1 25.2(2)
O3 Eu1 N2 71.6(2)
O4 Eu1 O10 64.9(2)
O4 Eu1 O17 111.7(2)
O4 Eu1 N1 98.4(3)
O4 Eu1 N2 161.4(3)
O6 Eu1 O1 72.4(2)
O6 Eu1 O3 74.1(2)
O6 Eu1 O4 50.9(2)
O6 Eu1 O7 143.6(2)
O6 Eu1 O10 107.7(2)
O6 Eu1 O17 70.6(2)
O6 Eu1 N1 71.2(2)
O6 Eu1 N2 143.8(3)
O7 Eu1 O4 137.5(2)
O7 Eu1 O10 73.7(2)
O7 Eu1 O17 110.1(2)
O7 Eu1 N1 72.3(2)
O7 Eu1 N2 25.3(2)
O8 Eu1 O1 114.1(2)
O8 Eu1 O3 76.6(2)
O8 Eu1 O4 165.6(2)
O8 Eu1 O6 132.4(2)
O8 Eu1 O7 51.0(2)
O8 Eu1 O10 118.3(2)
O8 Eu1 O17 64.3(2)
O8 Eu1 N1 95.6(3)
O8 Eu1 N2 25.8(2)
O10 Eu1 O17 175.6(2)
O10 Eu1 N1 91.0(2)
O10 Eu1 N2 96.6(3)
O11 Eu1 O1 129.7(2)
O11 Eu1 O3 150.5(2)
O11 Eu1 O4 91.0(2)
O11 Eu1 O6 135.4(2)
O11 Eu1 O7 79.2(2)
O11 Eu1 O8 78.9(2)
O11 Eu1 O10 64.3(2)
O11 Eu1 O17 113.8(2)
O11 Eu1 N1 146.8(2)
O11 Eu1 N2 79.2(2)
O16 Eu1 O1 146.0(2)
O16 Eu1 O3 129.1(2)
O16 Eu1 O4 70.8(2)
O16 Eu1 O6 75.5(2)
O16 Eu1 O7 138.8(2)
O16 Eu1 O8 95.8(2)
O16 Eu1 O10 113.3(2)
O16 Eu1 O11 69.53(19)
O16 Eu1 O17 62.47(19)
O16 Eu1 N1 143.6(2)
O16 Eu1 N2 119.1(3)
O17 Eu1 N1 92.2(2)
O17 Eu1 N2 86.8(2)
N2 Eu1 N1 82.2(3)
O11 Eu2 Eu1 34.73(12)
O11 Eu2 O13 78.9(2)
O11 Eu2 O14 110.3(2)
O11 Eu2 N4 94.7(2)
O11 Eu2 N5 136.8(2)
O11 Eu2 N6 158.9(2)
O11 Eu2 N7 73.0(2)
O11 Eu2 N8 117.2(2)
O12 Eu2 Eu1 75.62(16)
O12 Eu2 O11 74.1(2)
O12 Eu2 O13 152.5(2)
O12 Eu2 O14 147.0(2)
O12 Eu2 N4 162.2(2)
O12 Eu2 N5 79.8(2)
O12 Eu2 N6 120.3(2)
O12 Eu2 N7 94.5(2)
O12 Eu2 N8 70.9(2)
O13 Eu2 Eu1 85.36(15)
O13 Eu2 O14 50.31(19)
O13 Eu2 N4 25.06(19)
O13 Eu2 N5 125.1(2)
O13 Eu2 N6 84.4(2)
O13 Eu2 N7 72.2(2)
O13 Eu2 N8 118.5(2)
O14 Eu2 Eu1 90.10(15)
O14 Eu2 N4 25.26(19)
O14 Eu2 N6 66.9(2)
O14 Eu2 N8 127.3(2)
O16 Eu2 Eu1 33.86(14)
O16 Eu2 O11 68.52(18)
O16 Eu2 O12 79.5(2)
O16 Eu2 O13 95.7(2)
O16 Eu2 O14 72.6(2)
O16 Eu2 N4 83.5(2)
O16 Eu2 N5 73.3(2)
O16 Eu2 N6 126.5(2)
O16 Eu2 N7 141.3(2)
O16 Eu2 N8 145.8(2)
N4 Eu2 Eu1 87.28(16)
N5 Eu2 Eu1 105.61(17)
N5 Eu2 O14 75.6(2)
N5 Eu2 N4 100.5(2)
N5 Eu2 N6 64.0(2)
N5 Eu2 N7 143.8(2)
N5 Eu2 N8 84.7(2)
N6 Eu2 Eu1 156.22(15)
N6 Eu2 N4 74.5(2)
N6 Eu2 N8 60.5(2)
N7 Eu2 Eu1 107.49(17)
N7 Eu2 O14 118.3(2)
N7 Eu2 N4 95.3(2)
N7 Eu2 N6 89.7(2)
N7 Eu2 N8 60.0(2)
N8 Eu2 Eu1 142.56(15)
N8 Eu2 N4 126.9(2)
N1 O1 Eu1 96.2(6)
N1 O3 Eu1 95.5(6)
N3 O4 Eu1 94.6(6)
N3 O6 Eu1 96.0(6)
N2 O7 Eu1 93.7(6)
N2 O8 Eu1 94.9(6)
C32 O10 Eu1 114.2(5)
C32 O10 C36 116.7(7)
C36 O10 Eu1 129.0(6)
Eu1 O11 Eu2 109.3(2)
C31 O11 Eu1 119.3(5)
C31 O11 Eu2 127.1(5)
Eu2 O12 H12A 140(5)
Eu2 O12 H12B 112.4(17)
H12A O12 H12B 99(2)
N4 O13 Eu2 99.3(5)
N4 O14 Eu2 93.7(5)
Eu2 O16 Eu1 112.5(2)
C17 O16 Eu1 118.5(5)
C17 O16 Eu2 126.4(5)
C16 O17 Eu1 109.7(5)
C16 O17 C18 118.4(7)
C18 O17 Eu1 129.0(6)
O1 N1 Eu1 58.4(5)
O1 N1 O2 130.7(13)
O1 N1 O2A 109.8(11)
O2 N1 Eu1 160.3(10)
O3 N1 Eu1 59.4(5)
O3 N1 O1 117.8(10)
O3 N1 O2 108.4(12)
O3 N1 O2A 130.4(11)
O2A N1 Eu1 162.0(10)
O7 N2 Eu1 60.9(5)
O7 N2 O8 120.1(9)
O7 N2 O9 134.8(13)
O7 N2 O9A 109.1(12)
O8 N2 Eu1 59.4(5)
O8 N2 O9 103.9(12)
O9 N2 Eu1 162.6(11)
O9A N2 Eu1 164.5(11)
O9A N2 O8 130.3(13)
O4 N3 Eu1 59.7(5)
O4 N3 O6 116.4(9)
O5 N3 Eu1 162.4(8)
O5 N3 O4 121.2(12)
O5 N3 O6 122.1(11)
O6 N3 Eu1 58.3(5)
O13 N4 Eu2 55.6(4)
O14 N4 Eu2 61.0(4)
O14 N4 O13 116.6(8)
O15 N4 Eu2 175.2(6)
O15 N4 O13 121.3(8)
O15 N4 O14 121.9(8)
C10 N5 Eu2 122.1(7)
C10 N5 C11 117.7(8)
C11 N5 Eu2 120.2(6)
C6 N6 Eu2 128.9(7)
C7 N6 Eu2 111.2(6)
C7 N6 C6 118.6(9)
C28 N7 Eu2 123.4(7)
C28 N7 C29 119.3(8)
C29 N7 Eu2 117.3(5)
C22 N8 Eu2 125.0(6)
C27 N8 Eu2 108.7(6)
C27 N8 C22 119.3(9)
C2 C1 H1 119.8
C2 C1 C6 120.4(12)
C6 C1 H1 119.8
C1 C2 H2 120.4
C1 C2 C3 119.1(12)
C3 C2 H2 120.4
C2 C3 H3 118.6
C4 C3 C2 122.8(12)
C4 C3 H3 118.6
C3 C4 H4 119.9
C3 C4 C5 120.2(12)
C5 C4 H4 119.9
C6 C5 C4 116.8(11)
C9 C5 C4 124.4(12)
C9 C5 C6 118.8(11)
N6 C6 C1 118.7(10)
N6 C6 C5 120.9(11)
C1 C6 C5 120.4(11)
N6 C7 C8 122.4(10)
N6 C7 C10 120.5(10)
C8 C7 C10 117.1(11)
C7 C8 H8 120.8
C9 C8 C7 118.5(11)
C9 C8 H8 120.8
C5 C9 C8 120.5(12)
C5 C9 H9 119.8
C8 C9 H9 119.8
N5 C10 C7 120.3(10)
N5 C10 H10 119.9
C7 C10 H10 119.9
N5 C11 H11A 110.2
N5 C11 H11B 110.2
N5 C11 C12 107.6(8)
H11A C11 H11B 108.5
C12 C11 H11A 110.2
C12 C11 H11B 110.2
C13 C12 C11 121.4(9)
C17 C12 C11 118.7(8)
C17 C12 C13 119.8(9)
C12 C13 H13 119.5
C14 C13 C12 121.0(10)
C14 C13 H13 119.5
C13 C14 H14 119.5
C13 C14 C15 121.0(10)
C15 C14 H14 119.5
C14 C15 H15 121.3
C14 C15 C16 117.5(10)
C16 C15 H15 121.3
O17 C16 C15 123.1(9)
C17 C16 O17 115.2(8)
C17 C16 C15 121.7(9)
O16 C17 Eu1 39.9(4)
O16 C17 C12 122.2(8)
O16 C17 C16 118.7(9)
C12 C17 Eu1 145.9(7)
C16 C17 Eu1 84.2(6)
C16 C17 C12 118.8(8)
O17 C18 H18A 109.5
O17 C18 H18B 109.5
O17 C18 H18C 109.5
H18A C18 H18B 109.5
H18A C18 H18C 109.5
H18B C18 H18C 109.5
C20 C19 H19 117.5
C24 C19 H19 117.5
C24 C19 C20 124.9(13)
C19 C20 H20 121.8
C21 C20 C19 116.4(12)
C21 C20 H20 121.8
C20 C21 H21 119.3
C22 C21 C20 121.4(12)
C22 C21 H21 119.3
N8 C22 C23 119.7(11)
C21 C22 N8 119.5(10)
C21 C22 C23 120.9(11)
C22 C23 C24 116.0(11)
C25 C23 C22 118.3(11)
C25 C23 C24 125.6(11)
C19 C24 C23 120.3(12)
C19 C24 H24 119.9
C23 C24 H24 119.9
C23 C25 H25 117.9
C23 C25 C26 124.1(11)
C26 C25 H25 117.9
C25 C26 H26 122.5
C25 C26 C27 114.9(11)
C27 C26 H26 122.5
N8 C27 C26 123.3(11)
N8 C27 C28 117.0(9)
C26 C27 C28 119.5(11)
N7 C28 C27 122.8(10)
N7 C28 H28 118.6
C27 C28 H28 118.6
N7 C29 H29A 109.9
N7 C29 H29B 109.9
N7 C29 C30 108.9(8)
H29A C29 H29B 108.3
C30 C29 H29A 109.9
C30 C29 H29B 109.9
C31 C30 C29 119.9(8)
C31 C30 C35 119.4(9)
C35 C30 C29 120.6(8)
O11 C31 Eu1 39.2(4)
O11 C31 C30 121.5(8)
O11 C31 C32 118.2(7)
C30 C31 Eu1 152.7(6)
C30 C31 C32 120.3(8)
C32 C31 Eu1 82.4(5)
O10 C32 C31 115.7(7)
O10 C32 C33 125.6(8)
C31 C32 C33 118.6(8)
C32 C33 H33 119.7
C34 C33 C32 120.6(9)
C34 C33 H33 119.7
C33 C34 H34 120.0
C33 C34 C35 120.0(9)
C35 C34 H34 120.0
C30 C35 H35 119.6
C34 C35 C30 120.8(9)
C34 C35 H35 119.6
O10 C36 H36A 109.5
O10 C36 H36B 109.5
O10 C36 H36C 109.5
H36A C36 H36B 109.5
H36A C36 H36C 109.5
H36B C36 H36C 109.5

loop_
_geom_bond_atom_site_label_1
_geom_bond_atom_site_label_2
_geom_bond_distance
Eu1 O1 2.500(7)
Eu1 O3 2.521(7)
Eu1 O4 2.531(7)
Eu1 O6 2.499(7)
Eu1 O7 2.529(7)
Eu1 O8 2.493(7)
Eu1 O10 2.557(6)
Eu1 O11 2.350(5)
Eu1 O16 2.349(6)
Eu1 O17 2.635(6)
Eu1 N1 2.917(10)
Eu1 N2 2.887(10)
Eu2 O11 2.425(6)
Eu2 O12 2.406(6)
Eu2 O13 2.453(6)
Eu2 O14 2.570(6)
Eu2 O16 2.333(5)
Eu2 N4 2.932(8)
Eu2 N5 2.503(7)
Eu2 N6 2.747(7)
Eu2 N7 2.540(6)
Eu2 N8 2.914(8)
O1 N1 1.258(10)
O2 N1 1.292(18)
O3 N1 1.246(11)
O4 N3 1.268(11)
O5 N3 1.229(11)
O6 N3 1.274(11)
O7 N2 1.238(10)
O8 N2 1.260(11)
O9 N2 1.342(19)
O10 C32 1.363(10)
O10 C36 1.445(10)
O11 C31 1.364(9)
O12 H12A 0.895(19)
O12 H12B 0.914(15)
O13 N4 1.258(9)
O14 N4 1.254(9)
O15 N4 1.224(9)
O16 C17 1.354(9)
O17 C16 1.389(11)
O17 C18 1.455(11)
N1 O2A 1.286(16)
N2 O9A 1.255(17)
N5 C10 1.286(12)
N5 C11 1.462(11)
N6 C6 1.369(12)
N6 C7 1.333(13)
N7 C28 1.266(11)
N7 C29 1.468(11)
N8 C22 1.383(13)
N8 C27 1.334(13)
C1 H1 0.9300
C1 C2 1.385(14)
C1 C6 1.388(15)
C2 H2 0.9300
C2 C3 1.412(15)
C3 H3 0.9300
C3 C4 1.316(15)
C4 H4 0.9300
C4 C5 1.459(15)
C5 C6 1.439(15)
C5 C9 1.364(15)
C7 C8 1.434(14)
C7 C10 1.457(14)
C8 H8 0.9300
C8 C9 1.372(14)
C9 H9 0.9300
C10 H10 0.9300
C11 H11A 0.9700
C11 H11B 0.9700
C11 C12 1.525(13)
C12 C13 1.384(12)
C12 C17 1.378(13)
C13 H13 0.9300
C13 C14 1.341(13)
C14 H14 0.9300
C14 C15 1.376(13)
C15 H15 0.9300
C15 C16 1.413(12)
C16 C17 1.355(13)
C18 H18A 0.9600
C18 H18B 0.9600
C18 H18C 0.9600
C19 H19 0.9300
C19 C20 1.405(15)
C19 C24 1.287(15)
C20 H20 0.9300
C20 C21 1.392(15)
C21 H21 0.9300
C21 C22 1.376(14)
C22 C23 1.417(15)
C23 C24 1.458(16)
C23 C25 1.331(15)
C24 H24 0.9300
C25 H25 0.9300
C25 C26 1.395(15)
C26 H26 0.9300
C26 C27 1.410(14)
C27 C28 1.433(15)
C28 H28 0.9300
C29 H29A 0.9700
C29 H29B 0.9700
C29 C30 1.475(12)
C30 C31 1.378(12)
C30 C35 1.400(12)
C31 C32 1.382(12)
C32 C33 1.429(12)
C33 H33 0.9300
C33 C34 1.350(12)
C34 H34 0.9300
C34 C35 1.367(13)
C35 H35 0.9300
C36 H36A 0.9600
C36 H36B 0.9600
C36 H36C 0.9600

loop_
_geom_torsion_atom_site_label_1
_geom_torsion_atom_site_label_2
_geom_torsion_atom_site_label_3
_geom_torsion_atom_site_label_4
_geom_torsion
Eu1 O1 N1 O2 -158.3(14)
Eu1 O1 N1 O3 -0.8(9)
Eu1 O1 N1 O2A 164.8(10)
Eu1 O3 N1 O1 0.8(9)
Eu1 O3 N1 O2 163.0(10)
Eu1 O3 N1 O2A -161.3(14)
Eu1 O4 N3 O5 159.5(9)
Eu1 O4 N3 O6 -14.3(10)
Eu1 O6 N3 O4 14.5(10)
Eu1 O6 N3 O5 -159.3(9)
Eu1 O7 N2 O8 -5.5(9)
Eu1 O7 N2 O9 -170.5(16)
Eu1 O7 N2 O9A 167.0(10)
Eu1 O8 N2 O7 5.6(10)
Eu1 O8 N2 O9 174.7(10)
Eu1 O8 N2 O9A -165.1(14)
Eu1 O10 C32 C31 -18.0(11)
Eu1 O10 C32 C33 157.9(8)
Eu1 O11 C31 C30 -153.7(7)
Eu1 O11 C31 C32 26.9(11)
Eu1 O16 C17 C12 -140.6(8)
Eu1 O16 C17 C16 33.4(12)
Eu1 O17 C16 C15 150.7(9)
Eu1 O17 C16 C17 -27.1(11)
Eu1 C31 C32 O10 12.9(8)
Eu1 C31 C32 C33 -163.2(9)
Eu2 O11 C31 Eu1 -153.8(8)
Eu2 O11 C31 C30 52.4(11)
Eu2 O11 C31 C32 -127.0(8)
Eu2 O13 N4 O14 -0.8(8)
Eu2 O13 N4 O15 -175.7(8)
Eu2 O14 N4 O13 0.8(8)
Eu2 O14 N4 O15 175.6(8)
Eu2 O16 C17 Eu1 -160.2(9)
Eu2 O16 C17 C12 59.2(13)
Eu2 O16 C17 C16 -126.8(9)
Eu2 N5 C10 C7 -0.5(13)
Eu2 N5 C11 C12 69.3(9)
Eu2 N6 C6 C1 -19.7(13)
Eu2 N6 C6 C5 158.5(7)
Eu2 N6 C7 C8 -165.8(8)
Eu2 N6 C7 C10 15.7(11)
Eu2 N7 C28 C27 -10.9(14)
Eu2 N7 C29 C30 73.5(8)
Eu2 N8 C22 C21 -40.0(13)
Eu2 N8 C22 C23 140.4(8)
Eu2 N8 C27 C26 -146.4(9)
Eu2 N8 C27 C28 28.9(10)
O10 C32 C33 C34 179.5(9)
O11 C31 C32 O10 -3.8(13)
O11 C31 C32 C33 180.0(8)
O17 C16 C17 Eu1 20.7(8)
O17 C16 C17 O16 -0.1(15)
O17 C16 C17 C12 174.1(9)
N5 C11 C12 C13 117.3(10)
N5 C11 C12 C17 -58.9(13)
N6 C7 C8 C9 3.1(16)
N6 C7 C10 N5 -11.8(15)
N7 C29 C30 C31 -64.2(11)
N7 C29 C30 C35 112.0(10)
N8 C22 C23 C24 -176.8(9)
N8 C22 C23 C25 3.6(16)
N8 C27 C28 N7 -16.4(15)
C1 C2 C3 C4 3.8(18)
C2 C1 C6 N6 176.2(9)
C2 C1 C6 C5 -2.0(16)
C2 C3 C4 C5 -1.7(18)
C3 C4 C5 C6 -2.2(16)
C3 C4 C5 C9 176.9(11)
C4 C5 C6 N6 -174.1(9)
C4 C5 C6 C1 4.0(15)
C4 C5 C9 C8 179.4(10)
C6 N6 C7 C8 2.0(14)
C6 N6 C7 C10 -176.5(9)
C6 C1 C2 C3 -1.9(16)
C6 C5 C9 C8 -1.5(16)
C7 N6 C6 C1 175.0(9)
C7 N6 C6 C5 -6.8(14)
C7 C8 C9 C5 -3.2(16)
C8 C7 C10 N5 169.7(10)
C9 C5 C6 N6 6.7(16)
C9 C5 C6 C1 -175.1(10)
C10 N5 C11 C12 -108.8(10)
C10 C7 C8 C9 -178.4(9)
C11 N5 C10 C7 177.6(9)
C11 C12 C13 C14 -179.6(10)
C11 C12 C17 Eu1 -51.3(17)
C11 C12 C17 O16 -4.8(16)
C11 C12 C17 C16 -178.8(10)
C12 C13 C14 C15 0.7(18)
C13 C12 C17 Eu1 132.5(10)
C13 C12 C17 O16 179.0(9)
C13 C12 C17 C16 5.0(16)
C13 C14 C15 C16 0.6(17)
C14 C15 C16 O17 -176.8(10)
C14 C15 C16 C17 0.9(17)
C15 C16 C17 Eu1 -157.2(10)
C15 C16 C17 O16 -178.0(9)
C15 C16 C17 C12 -3.7(17)
C17 C12 C13 C14 -3.6(17)
C18 O17 C16 C15 -11.8(15)
C18 O17 C16 C17 170.4(9)
C19 C20 C21 C22 0.3(16)
C20 C19 C24 C23 2.7(19)
C20 C21 C22 N8 178.5(9)
C20 C21 C22 C23 -1.9(16)
C21 C22 C23 C24 3.6(16)
C21 C22 C23 C25 -176.0(10)
C22 N8 C27 C26 5.7(15)
C22 N8 C27 C28 -179.0(9)
C22 C23 C24 C19 -4.0(16)
C22 C23 C25 C26 1.0(17)
C23 C25 C26 C27 -2.2(16)
C24 C19 C20 C21 -0.7(18)
C24 C23 C25 C26 -178.6(11)
C25 C23 C24 C19 175.6(11)
C25 C26 C27 N8 -1.2(15)
C25 C26 C27 C28 -176.4(10)
C26 C27 C28 N7 159.1(10)
C27 N8 C22 C21 172.8(9)
C27 N8 C22 C23 -6.9(14)
C28 N7 C29 C30 -108.5(9)
C29 N7 C28 C27 171.3(9)
C29 C30 C31 Eu1 -38(2)
C29 C30 C31 O11 -0.9(14)
C29 C30 C31 C32 178.5(9)
C29 C30 C35 C34 -177.5(10)
C30 C31 C32 O10 176.8(8)
C30 C31 C32 C33 0.6(15)
C31 C30 C35 C34 -1.3(15)
C31 C32 C33 C34 -4.7(15)
C32 C33 C34 C35 5.8(16)
C33 C34 C35 C30 -2.8(16)
C35 C30 C31 Eu1 145.4(11)
C35 C30 C31 O11 -177.1(9)
C35 C30 C31 C32 2.3(15)
C36 O10 C32 C31 165.3(9)
C36 O10 C32 C33 -18.8(14)

loop_
_platon_squeeze_void_nr
_platon_squeeze_void_average_x
_platon_squeeze_void_average_y
_platon_squeeze_void_average_z
_platon_squeeze_void_volume
_platon_squeeze_void_count_electrons
_platon_squeeze_void_content
1 0.000 0.500 0.000 425 136 ' '
2 1.000 1.000 0.500 425 136 ' '
